data_7013407
loop_
_publ_author_name
'Blower, Philip J.'
'Castle, Thomas C.'
'Cowley, Andrew R.'
'Dilworth, Jonathan R.'
'Donnelly, Paul S.'
'Labisbal, Elena'
'Sowrey, Frank E.'
'Teat, Simon J.'
'Went, Michael J.'

_publ_section_title
;
 Structural trends in copper(II) bis(thiosemicarbazone) radiopharmaceuticals
;
_journal_coden_ASTM DTARAF
_journal_issue 23
_journal_name_full 'Dalton Transactions'
_journal_page_first 4416
_journal_page_last 4425
_journal_paper_doi 10.1039/b307499d
_journal_year 2003
_chemical_compound_source
;
synthesis as described
;
_chemical_formula_moiety ' C11 H21 Cu1 N7 O1 S2 '
_chemical_formula_sum 'C11 H21 Cu N7 O S2'
_chemical_formula_weight 395.00
_chemical_melting_point ?
_space_group_IT_number 14
_symmetry_cell_setting monoclinic
_symmetry_space_group_name_Hall '-P 2yn'
_symmetry_space_group_name_H-M 'P 1 21/n 1'
_atom_sites_solution_hydrogens difmap
_atom_sites_solution_primary direct
_audit_creation_date 01-13-06
_audit_creation_method CRYSTALS_ver_12-03-99
_cell_angle_alpha 90
_cell_angle_beta 101.3738(9)
_cell_angle_gamma 90
_cell_formula_units_Z 4
_cell_length_a 8.3300(2)
_cell_length_b 13.0822(3)
_cell_length_c 16.2402(5)
_cell_measurement_reflns_used 45757
_cell_measurement_temperature 150
_cell_measurement_theta_max 28
_cell_measurement_theta_min 5
_cell_volume 1735.02(8)
_computing_cell_refinement
;
KappaCCD software 'DENZO' (Otwinowski & Minor, 1996)
;
_computing_data_collection
;
KappaCCD software 'Collect' (Nonius, 2000)
;
_computing_data_reduction
;
KappaCCD software 'DENZO' (Otwinowski & Minor, 1996)
;
_computing_publication_material
;
CRYSTALS (Watkin et al, 2001)
;
_computing_structure_refinement
;
CRYSTALS (Watkin et al, 2001)
;
_computing_structure_solution 'SIR92 (Giacovazzo et al, 1992)'
_diffrn_ambient_temperature 150
_diffrn_measured_fraction_theta_max 0.99
_diffrn_measurement_device_type
;
Nonius KappaCCD
;
_diffrn_measurement_method \w
_diffrn_radiation_monochromator graphite
_diffrn_radiation_type 'Mo K\a'
_diffrn_radiation_wavelength 0.71073
_diffrn_reflns_av_R_equivalents 0.02
_diffrn_reflns_number 12576
_diffrn_reflns_theta_max 27.87
_diffrn_reflns_theta_min 2.57
_diffrn_standards_decay_% 0.00
_diffrn_standards_interval_count 0
_diffrn_standards_interval_time 0
_diffrn_standards_number 0
_exptl_absorpt_coefficient_mu 1.511
_exptl_absorpt_correction_T_max 0.81
_exptl_absorpt_correction_T_min 0.72
_exptl_absorpt_correction_type multi-scan
_exptl_absorpt_process_details
;
Denzo/Scalepack (Otwinowski & Minor, 1996)
;
_exptl_crystal_colour ' orange-brown '
_exptl_crystal_density_diffrn 1.512
_exptl_crystal_density_meas ?
_exptl_crystal_description ' fragment '
_exptl_crystal_F_000 821.937
_exptl_crystal_size_max 0.35
_exptl_crystal_size_mid 0.22
_exptl_crystal_size_min 0.14
_refine_diff_density_max 0.70
_refine_diff_density_min -0.32
_refine_ls_extinction_method None
_refine_ls_goodness_of_fit_ref 1.0364
_refine_ls_hydrogen_treatment refall
_refine_ls_matrix_type full
_refine_ls_number_parameters 200
_refine_ls_number_reflns 3321
_refine_ls_R_factor_gt 0.0256
_refine_ls_shift/su_max 0.001251
_refine_ls_structure_factor_coef F
_refine_ls_weighting_details
;
Chebychev polynomial with 3 parameters, Carruthers & Watkin , 1979,
3.21    -1.49     2.08
;
_refine_ls_weighting_scheme calc
_refine_ls_wR_factor_ref 0.0285
_reflns_limit_h_max 10
_reflns_limit_h_min -10
_reflns_limit_k_max 16
_reflns_limit_k_min 0
_reflns_limit_l_max 21
_reflns_limit_l_min 0
_reflns_number_gt 3321
_reflns_number_total 4137
_reflns_threshold_expression >3.00\s(I)
_cod_data_source_file b307499d.txt
_cod_data_source_block CRYSTALS_cif_2
_cod_depositor_comments
;
The following automatic conversions were performed:
'_symmetry_cell_setting' value 'Monoclinic ' changed to 'monoclinic'
according to '/home/adriana/struct/CIF-dictionaries/cif_core.dic'
dictionary named 'cif_core.dic' version 2.4.1 from 2010-06-29.

Automatic conversion script
Id: cif_fix_enum 1555 2011-01-17 13:19:09Z saulius 

The following automatic conversions were performed:

'_chemical_melting_point' value 'not measured' was changed to '?' -
the value is undefined or not given.

Automatic conversion script
Id: cif_fix_values 1569 2011-02-09 13:29:24Z adriana 

 Updated bibliographic information.

 Antanas Vaitkus,
 2019-10-04
;
_cod_original_cell_volume 1735.0
_cod_original_sg_symbol_H-M 'P 1 21/n 1 '
_cod_original_formula_sum ' C11 H21 Cu1 N7 O1 S2 '
_cod_database_code 7013407

loop_
_symmetry_equiv_pos_as_xyz
x,y,z
-x,-y,-z
-x+1/2,y+1/2,-z+1/2
x+1/2,-y+1/2,z+1/2

loop_
_atom_site_label
_atom_site_fract_x
_atom_site_fract_y
_atom_site_fract_z
_atom_site_U_iso_or_equiv
_atom_site_occupancy
_atom_site_adp_type
Cu1 0.32182(2) 0.416924(14) 0.560618(11) 0.0170 1.0000 Uani
S1 0.29681(5) 0.41984(3) 0.69522(2) 0.0236 1.0000 Uani
S2 0.45118(5) 0.27285(3) 0.53590(3) 0.0244 1.0000 Uani
O1 0.19170(18) 0.46790(11) 0.92266(8) 0.0356 1.0000 Uani
N1 0.13340(16) 0.5861(1) 0.61464(8) 0.0205 1.0000 Uani
N2 0.19466(16) 0.5439(1) 0.55027(8) 0.0184 1.0000 Uani
N3 0.12622(18) 0.56440(11) 0.75335(9) 0.0252 1.0000 Uani
N4 0.39029(16) 0.38758(11) 0.39093(8) 0.0210 1.0000 Uani
N5 0.32056(16) 0.4489(1) 0.44248(8) 0.0182 1.0000 Uani
N6 0.52673(18) 0.23746(12) 0.3871(1) 0.0277 1.0000 Uani
N7 0.30005(19) 0.53545(12) 1.05123(9) 0.0284 1.0000 Uani
C1 0.17685(19) 0.53172(12) 0.6842(1) 0.0201 1.0000 Uani
C2 0.17483(18) 0.58883(12) 0.4776(1) 0.0190 1.0000 Uani
C3 0.0242(2) 0.65510(14) 0.75211(11) 0.0300 1.0000 Uani
C4 0.0884(2) 0.68855(14) 0.45894(11) 0.0269 1.0000 Uani
C5 0.45397(19) 0.30439(13) 0.4310(1) 0.0213 1.0000 Uani
C6 0.24756(18) 0.53314(12) 0.41473(9) 0.0187 1.0000 Uani
C7 0.5373(2) 0.25673(15) 0.30029(12) 0.0308 1.0000 Uani
C8 0.2364(2) 0.57139(13) 0.3273(1) 0.0237 1.0000 Uani
C9 0.2710(2) 0.53344(15) 0.96815(12) 0.0311 1.0000 Uani
C10 0.2294(3) 0.46049(17) 1.09920(14) 0.0463 1.0000 Uani
C11 0.3879(3) 0.61995(18) 1.09912(13) 0.0423 1.0000 Uani
H3 0.1549(3) 0.5252(3) 0.8011(3) 0.0495(3) 1.0000 Uiso
H6 0.5799(3) 0.1782(3) 0.4157(3) 0.0495(3) 1.0000 Uiso
H31 0.0056(3) 0.6677(3) 0.8022(3) 0.0495(3) 1.0000 Uiso
H32 0.0881(3) 0.7143(3) 0.7345(3) 0.0495(3) 1.0000 Uiso
H33 -0.0865(3) 0.6457(3) 0.7140(3) 0.0495(3) 1.0000 Uiso
H41 0.0067(3) 0.6830(3) 0.4082(3) 0.0495(3) 1.0000 Uiso
H42 0.1442(3) 0.7386(3) 0.4951(3) 0.0495(3) 1.0000 Uiso
H43 0.0038(3) 0.6930(3) 0.4832(3) 0.0495(3) 1.0000 Uiso
H71 0.5924(3) 0.1966(3) 0.2830(3) 0.0495(3) 1.0000 Uiso
H72 0.5935(3) 0.3175(3) 0.2945(3) 0.0495(3) 1.0000 Uiso
H73 0.4245(3) 0.2582(3) 0.2628(3) 0.0495(3) 1.0000 Uiso
H81 0.3103(3) 0.5393(3) 0.3017(3) 0.0495(3) 1.0000 Uiso
H82 0.2649(3) 0.6443(3) 0.3278(3) 0.0495(3) 1.0000 Uiso
H83 0.1299(3) 0.5661(3) 0.2917(3) 0.0495(3) 1.0000 Uiso
H91 0.3320(3) 0.5918(3) 0.9445(3) 0.0495(3) 1.0000 Uiso
H101 0.1406(3) 0.4973(3) 1.1284(3) 0.0495(3) 1.0000 Uiso
H102 0.1970(3) 0.4011(3) 1.0730(3) 0.0495(3) 1.0000 Uiso
H103 0.3113(3) 0.4280(3) 1.1449(3) 0.0495(3) 1.0000 Uiso
H111 0.4049(3) 0.6784(3) 1.0611(3) 0.0495(3) 1.0000 Uiso
H112 0.4803(3) 0.6045(3) 1.1409(3) 0.0495(3) 1.0000 Uiso
H113 0.3081(3) 0.6532(3) 1.1338(3) 0.0495(3) 1.0000 Uiso

loop_
_atom_site_aniso_label
_atom_site_aniso_U_11
_atom_site_aniso_U_22
_atom_site_aniso_U_33
_atom_site_aniso_U_23
_atom_site_aniso_U_13
_atom_site_aniso_U_12
Cu1 0.0186(1) 0.0186(1) 0.0140(1) 0.00184(7) 0.00363(6) -0.00032(7)
S1 0.0290(2) 0.0266(2) 0.01591(18) 0.00469(15) 0.00624(15) 0.00154(16)
S2 0.0309(2) 0.02043(19) 0.0222(2) 0.00257(15) 0.00601(16) 0.00416(15)
O1 0.0525(9) 0.0331(7) 0.0213(6) -0.0025(5) 0.0073(6) -0.0020(6)
N1 0.0224(6) 0.0229(7) 0.0167(6) -0.0036(5) 0.0050(5) -0.0012(5)
N2 0.0191(6) 0.0206(6) 0.0152(6) -0.0009(5) 0.0027(5) -0.0018(5)
N3 0.0320(7) 0.0286(7) 0.0163(7) -0.0028(5) 0.0076(5) -0.0038(6)
N4 0.0223(6) 0.0239(7) 0.0178(6) -0.0023(5) 0.0061(5) 0.0007(5)
N5 0.0182(6) 0.0219(6) 0.0142(6) -0.0000(5) 0.0022(5) -0.0008(5)
N6 0.0292(7) 0.0270(7) 0.0279(8) -0.0058(6) 0.0082(6) 0.0027(6)
N7 0.0320(8) 0.0267(8) 0.0254(7) 0.0021(6) 0.0032(6) -0.0018(6)
C1 0.0199(7) 0.0233(8) 0.0173(7) -0.0028(6) 0.0039(6) -0.0072(6)
C2 0.0172(7) 0.0213(8) 0.0172(7) -0.0001(6) 0.0005(5) -0.0007(6)
C3 0.040(1) 0.0285(9) 0.0246(9) -0.0086(7) 0.0128(7) -0.0019(7)
C4 0.0302(9) 0.0268(9) 0.0225(8) 0.0023(6) 0.0024(7) 0.0075(7)
C5 0.0190(7) 0.0226(8) 0.0223(7) -0.0036(6) 0.0044(6) -0.0031(6)
C6 0.0180(7) 0.0224(8) 0.0147(7) -0.0001(6) 0.0006(5) -0.0030(6)
C7 0.0321(9) 0.035(1) 0.0272(9) -0.0130(7) 0.0106(7) -0.0050(7)
C8 0.0275(8) 0.0280(8) 0.0146(7) 0.0025(6) 0.0018(6) 0.0016(7)
C9 0.0347(9) 0.033(1) 0.0257(9) 0.0042(7) 0.0074(7) -0.0007(8)
C10 0.0752(16) 0.0360(11) 0.029(1) -0.0013(8) 0.013(1) -0.0163(11)
C11 0.0451(12) 0.0447(12) 0.032(1) -0.0006(9) -0.0062(9) -0.0145(9)

loop_
_atom_type_symbol
_atom_type_scat_dispersion_real
_atom_type_scat_dispersion_imag
_atom_type_scat_Cromer_Mann_a1
_atom_type_scat_Cromer_Mann_b1
_atom_type_scat_Cromer_Mann_a2
_atom_type_scat_Cromer_Mann_b2
_atom_type_scat_Cromer_Mann_a3
_atom_type_scat_Cromer_Mann_b3
_atom_type_scat_Cromer_Mann_a4
_atom_type_scat_Cromer_Mann_b4
_atom_type_scat_Cromer_Mann_c
_atom_type_scat_source
'C   ' 0.0020 0.0020 2.3100 20.8439 1.0200 10.2075 1.5886 0.5687 0.8650 51.6512 0.2156 International_Tables_Vol_IV_Table_2.2B
'H   ' 0.0000 0.0000 0.4930 10.5109 0.3229 26.1257 0.1402 3.1424 0.0408 57.7997 0.0030 International_Tables_Vol_IV_Table_2.2B
'Cu  ' 0.2630 1.2660 13.3380 3.5828 7.1676 0.2470 5.6158 11.3966 1.6735 64.8126 1.1910 International_Tables_Vol_IV_Table_2.2B
'N   ' 0.0040 0.0030 12.2126 0.0057 3.1322 9.8933 2.0125 28.9975 1.1663 0.5826 -11.5290 International_Tables_Vol_IV_Table_2.2B
'O   ' 0.0080 0.0060 3.0485 13.2771 2.2868 5.7011 1.5463 0.3239 0.8670 32.9089 0.2508 International_Tables_Vol_IV_Table_2.2B
'S   ' 0.1100 0.1240 6.9053 1.4679 5.2034 22.2151 1.4379 0.2536 1.5863 56.1720 0.8669 International_Tables_Vol_IV_Table_2.2B

loop_
_geom_angle_atom_site_label_1
_geom_angle_site_symmetry_1
_geom_angle_atom_site_label_2
_geom_angle_site_symmetry_2
_geom_angle_atom_site_label_3
_geom_angle_site_symmetry_3
_geom_angle
_geom_angle_publ_flag
S1 . Cu1 . S2 . 109.234(17) yes
S1 . Cu1 . N2 . 85.20(4) yes
S2 . Cu1 . N2 . 165.08(4) yes
S1 . Cu1 . N5 . 165.62(4) yes
S2 . Cu1 . N5 . 85.08(4) yes
N2 . Cu1 . N5 . 80.62(5) yes
Cu1 . S1 . C1 . 94.33(5) yes
Cu1 . S2 . C5 . 94.30(6) yes
N2 . N1 . C1 . 110.76(13) yes
Cu1 . N2 . N1 . 123.7(1) yes
Cu1 . N2 . C2 . 115.56(11) yes
N1 . N2 . C2 . 120.74(14) yes
C1 . N3 . C3 . 121.70(14) yes
C1 . N3 . H3 . 117.0(3) no
C3 . N3 . H3 . 121.2(3) no
N5 . N4 . C5 . 111.02(13) yes
Cu1 . N5 . N4 . 123.5(1) yes
Cu1 . N5 . C6 . 115.66(11) yes
N4 . N5 . C6 . 120.81(13) yes
C5 . N6 . C7 . 121.41(15) yes
C5 . N6 . H6 . 118.6(3) no
C7 . N6 . H6 . 119.8(3) no
C9 . N7 . C10 . 121.57(16) yes
C9 . N7 . C11 . 121.94(16) yes
C10 . N7 . C11 . 116.08(16) yes
S1 . C1 . N1 . 125.97(12) yes
S1 . C1 . N3 . 116.41(12) yes
N1 . C1 . N3 . 117.62(15) yes
N2 . C2 . C4 . 123.40(15) yes
N2 . C2 . C6 . 114.09(14) yes
C4 . C2 . C6 . 122.50(14) yes
N3 . C3 . H31 . 110.55(19) no
N3 . C3 . H32 . 106.83(18) no
H31 . C3 . H32 . 108.5(6) no
N3 . C3 . H33 . 111.6(3) no
H31 . C3 . H33 . 106.58(19) no
H32 . C3 . H33 . 112.8(2) no
C2 . C4 . H41 . 109.8(3) no
C2 . C4 . H42 . 108.85(15) no
H41 . C4 . H42 . 140.1(3) no
C2 . C4 . H43 . 111.43(19) no
H41 . C4 . H43 . 83.9(3) no
H42 . C4 . H43 . 90.9(5) no
S2 . C5 . N4 . 126.04(12) yes
S2 . C5 . N6 . 117.02(13) yes
N4 . C5 . N6 . 116.94(15) yes
N5 . C6 . C2 . 114.01(13) yes
N5 . C6 . C8 . 123.61(14) yes
C2 . C6 . C8 . 122.38(14) yes
N6 . C7 . H71 . 105.1(2) no
N6 . C7 . H72 . 111.8(3) no
H71 . C7 . H72 . 112.45(18) no
N6 . C7 . H73 . 111.1(2) no
H71 . C7 . H73 . 105.9(6) no
H72 . C7 . H73 . 110.3(2) no
C6 . C8 . H81 . 111.1(2) no
C6 . C8 . H82 . 110.4(3) no
H81 . C8 . H82 . 105.5(2) no
C6 . C8 . H83 . 115.26(17) no
H81 . C8 . H83 . 108.5(6) no
H82 . C8 . H83 . 105.47(16) no
O1 . C9 . N7 . 126.32(17) yes
O1 . C9 . H91 . 122.4(4) no
N7 . C9 . H91 . 111.1(4) no
N7 . C10 . H101 . 108.9(2) no
N7 . C10 . H102 . 116.4(2) no
H101 . C10 . H102 . 115.4(4) no
N7 . C10 . H103 . 113.5(2) no
H101 . C10 . H103 . 107.0(4) no
H102 . C10 . H103 . 94.6(3) no
N7 . C11 . H111 . 111.3(4) no
N7 . C11 . H112 . 118.3(4) no
H111 . C11 . H112 . 114.1(4) no
N7 . C11 . H113 . 107.2(3) no
H111 . C11 . H113 . 101.2(3) no
H112 . C11 . H113 . 102.5(5) no

loop_
_geom_bond_atom_site_label_1
_geom_bond_site_symmetry_1
_geom_bond_atom_site_label_2
_geom_bond_site_symmetry_2
_geom_bond_distance
_geom_bond_publ_flag
Cu1 . S1 . 2.2367(4) yes
Cu1 . S2 . 2.2462(4) yes
Cu1 . N2 . 1.9590(14) yes
Cu1 . N5 . 1.9616(13) yes
S1 . C1 . 1.7613(17) yes
S2 . C5 . 1.7580(17) yes
O1 . C9 . 1.235(2) yes
N1 . N2 . 1.3673(18) yes
N1 . C1 . 1.324(2) yes
N2 . C2 . 1.299(2) yes
N3 . C1 . 1.344(2) yes
N3 . C3 . 1.457(2) yes
N3 . H3 . 0.921(2) no
N4 . N5 . 1.3687(19) yes
N4 . C5 . 1.324(2) yes
N5 . C6 . 1.296(2) yes
N6 . C5 . 1.346(2) yes
N6 . C7 . 1.451(2) yes
N6 . H6 . 0.9658(16) no
N7 . C9 . 1.323(2) yes
N7 . C10 . 1.448(3) yes
N7 . C11 . 1.462(3) yes
C2 . C4 . 1.492(2) yes
C2 . C6 . 1.478(2) yes
C3 . H31 . 0.874(5) no
C3 . H32 . 1.012(3) no
C3 . H33 . 1.012(5) no
C4 . H41 . 0.963(5) no
C4 . H42 . 0.940(6) no
C4 . H43 . 0.874(2) no
C6 . C8 . 1.490(2) yes
C7 . H71 . 0.979(4) no
C7 . H72 . 0.936(4) no
C7 . H73 . 1.014(4) no
C8 . H81 . 0.911(3) no
C8 . H82 . 0.983(4) no
C8 . H83 . 0.962(4) no
C9 . H91 . 1.032(3) no
C10 . H101 . 1.069(4) no
C10 . H102 . 0.901(6) no
C10 . H103 . 0.999(4) no
C11 . H111 . 1.011(2) no
C11 . H112 . 0.942(4) no
C11 . H113 . 1.046(4) no
